data_7031478
loop_
_publ_author_name
'Francos, J.'
'Fleming, B. J.'
'Garc\'ia-\'Alvarez, P'
'Kennedy, A. R.'
'Reilly, K.'
'Robertson, G. M.'
'Robertson, S. D.'
'O'Hara, C T'

_publ_section_title
;
 Complexity in seemingly simple sodium magnesiate systems.
;
_journal_issue 38
_journal_name_full 'Dalton transactions (Cambridge, England : 2003)'
_journal_page_first 14424
_journal_page_last 14431
_journal_paper_doi 10.1039/c4dt00921e
_journal_volume 43
_journal_year 2014
_chemical_formula_sum 'C30 H76 Mg N4 Na2 Si4'
_chemical_formula_weight 675.60
_chemical_name_systematic
;
 ?
;
_space_group_IT_number 94
_symmetry_cell_setting tetragonal
_symmetry_space_group_name_Hall 'P 4n 2n'
_symmetry_space_group_name_H-M 'P 42 21 2'
_atom_sites_solution_hydrogens geom
_atom_sites_solution_primary direct
_atom_sites_solution_secondary difmap
_audit_creation_method SHELXL-97
_cell_angle_alpha 90.00
_cell_angle_beta 90.00
_cell_angle_gamma 90.00
_cell_formula_units_Z 8
_cell_length_a 23.5623(5)
_cell_length_b 23.5623(5)
_cell_length_c 15.9256(5)
_cell_measurement_reflns_used 10907
_cell_measurement_temperature 123(2)
_cell_measurement_theta_max 30.2302
_cell_measurement_theta_min 3.0122
_cell_volume 8841.6(4)
_computing_structure_refinement 'SHELXL-97 (Sheldrick, 2008)'
_diffrn_ambient_temperature 123(2)
_diffrn_measured_fraction_theta_full 0.997
_diffrn_measured_fraction_theta_max 0.992
_diffrn_measurement_device_type 'Oxford diffraction Xcalibur E'
_diffrn_measurement_method omega-scans
_diffrn_radiation_monochromator graphite
_diffrn_radiation_source 'fine-focus sealed tube'
_diffrn_radiation_type MoK\a
_diffrn_radiation_wavelength 0.71073
_diffrn_reflns_av_R_equivalents 0.0709
_diffrn_reflns_av_sigmaI/netI 0.0749
_diffrn_reflns_limit_h_max 31
_diffrn_reflns_limit_h_min -31
_diffrn_reflns_limit_k_max 18
_diffrn_reflns_limit_k_min -31
_diffrn_reflns_limit_l_max 21
_diffrn_reflns_limit_l_min -21
_diffrn_reflns_number 52309
_diffrn_reflns_theta_full 27.00
_diffrn_reflns_theta_max 28.99
_diffrn_reflns_theta_min 3.02
_exptl_absorpt_coefficient_mu 0.191
_exptl_absorpt_correction_T_max 1.00000
_exptl_absorpt_correction_T_min 0.97578
_exptl_absorpt_correction_type multi-scan
_exptl_absorpt_process_details
;
CrysAlisPro, Oxford Diffraction Ltd.,
Version 1.171.34.40 (release 27-08-2010 CrysAlis171 .NET)
(compiled Aug 27 2010,11:50:40)
Empirical absorption correction using spherical harmonics,
 implemented in SCALE3 ABSPACK scaling algorithm.
;
_exptl_crystal_colour colourless
_exptl_crystal_density_diffrn 1.015
_exptl_crystal_density_method 'not measured'
_exptl_crystal_description plates
_exptl_crystal_F_000 2992
_exptl_crystal_size_max 0.4
_exptl_crystal_size_mid 0.1
_exptl_crystal_size_min 0.05
_refine_diff_density_max 0.507
_refine_diff_density_min -0.268
_refine_diff_density_rms 0.054
_refine_ls_abs_structure_details 'Flack H D (1983), Acta Cryst. A39, 876-881'
_refine_ls_abs_structure_Flack -0.13(12)
_refine_ls_extinction_method none
_refine_ls_goodness_of_fit_ref 1.033
_refine_ls_hydrogen_treatment mixed
_refine_ls_matrix_type full
_refine_ls_number_parameters 404
_refine_ls_number_reflns 11587
_refine_ls_number_restraints 0
_refine_ls_restrained_S_all 1.033
_refine_ls_R_factor_all 0.0987
_refine_ls_R_factor_gt 0.0598
_refine_ls_shift/su_max 0.001
_refine_ls_shift/su_mean 0.000
_refine_ls_structure_factor_coef Fsqd
_refine_ls_weighting_details 'calc w=1/[\s^2^(Fo^2^)+(0.0469P)^2^+2.8989P] where P=(Fo^2^+2Fc^2^)/3'
_refine_ls_weighting_scheme calc
_refine_ls_wR_factor_gt 0.1073
_refine_ls_wR_factor_ref 0.1222
_reflns_number_gt 8277
_reflns_number_total 11587
_reflns_threshold_expression I>2\s(I)
_cod_data_source_file c4dt00921e2.cif
_cod_data_source_block jf04
_cod_depositor_comments 'Adding full bibliography for 7031474--7031478.cif.'
_cod_database_code 7031478

loop_
_symmetry_equiv_pos_as_xyz
'x, y, z'
'x+1/2, -y+1/2, -z+1/2'
'-x, -y, z'
'-x+1/2, y+1/2, -z+1/2'
'y, x, -z'
'y+1/2, -x+1/2, z+1/2'
'-y+1/2, x+1/2, z+1/2'
'-y, -x, -z'

loop_
_atom_site_label
_atom_site_type_symbol
_atom_site_fract_x
_atom_site_fract_y
_atom_site_fract_z
_atom_site_U_iso_or_equiv
_atom_site_adp_type
_atom_site_occupancy
_atom_site_symmetry_multiplicity
_atom_site_calc_flag
_atom_site_refinement_flags
Mg1 Mg 0.83958(4) 0.77308(4) 0.75412(5) 0.0233(2) Uani 1 1 d .
Na1 Na 0.76038(5) 0.58549(4) 0.76740(7) 0.0298(3) Uani 1 1 d .
Na2 Na 0.76203(4) 0.96165(4) 0.72730(7) 0.0285(3) Uani 1 1 d .
Si1 Si 0.64016(4) 0.98619(3) 0.80985(5) 0.03029(18) Uani 1 1 d .
Si2 Si 0.63762(3) 1.02091(3) 0.63052(5) 0.02991(18) Uani 1 1 d .
Si3 Si 0.84901(3) 1.05472(3) 0.84592(5) 0.02686(17) Uani 1 1 d .
Si4 Si 0.87503(4) 1.02608(4) 0.66918(5) 0.0338(2) Uani 1 1 d .
N1 N 0.89782(9) 0.78143(10) 0.85953(14) 0.0269(5) Uani 1 1 d .
N2 N 0.92011(10) 0.75388(10) 0.68831(14) 0.0275(5) Uani 1 1 d .
N3 N 0.67247(9) 1.00901(10) 0.72149(13) 0.0252(5) Uani 1 1 d .
N4 N 0.82834(9) 1.03816(10) 0.74737(13) 0.0243(5) Uani 1 1 d .
C1 C 0.79034(13) 0.69636(13) 0.7689(2) 0.0305(6) Uani 1 1 d .
C2 C 0.72868(14) 0.70558(14) 0.7981(2) 0.0463(9) Uani 1 1 d .
H2A H 0.7068 0.7225 0.7512 0.056 Uiso 1 1 calc R
H2B H 0.7116 0.6682 0.8109 0.056 Uiso 1 1 calc R
C3 C 0.72268(17) 0.74262(18) 0.8729(2) 0.0600(11) Uani 1 1 d .
H3A H 0.7413 0.7794 0.8607 0.072 Uiso 1 1 calc R
H3B H 0.7434 0.7249 0.9201 0.072 Uiso 1 1 calc R
C4 C 0.66226(18) 0.7542(2) 0.9008(3) 0.0818(14) Uani 1 1 d .
H4A H 0.6627 0.7753 0.9538 0.123 Uiso 1 1 calc R
H4B H 0.6423 0.7181 0.9088 0.123 Uiso 1 1 calc R
H4C H 0.6427 0.7766 0.8578 0.123 Uiso 1 1 calc R
C5 C 0.79891(13) 0.85249(13) 0.7238(2) 0.0305(7) Uani 1 1 d .
C6 C 0.74323(14) 0.84339(14) 0.6762(2) 0.0420(8) Uani 1 1 d .
H6A H 0.7168 0.8215 0.7121 0.050 Uiso 1 1 calc R
H6B H 0.7256 0.8807 0.6647 0.050 Uiso 1 1 calc R
C7 C 0.75128(15) 0.81295(17) 0.5962(2) 0.0499(9) Uani 1 1 d .
H7A H 0.7723 0.7774 0.6074 0.060 Uiso 1 1 calc R
H7B H 0.7751 0.8366 0.5587 0.060 Uiso 1 1 calc R
C8 C 0.69651(16) 0.79821(18) 0.5502(2) 0.0543(10) Uani 1 1 d .
H8A H 0.6751 0.8330 0.5390 0.082 Uiso 1 1 calc R
H8B H 0.6736 0.7727 0.5852 0.082 Uiso 1 1 calc R
H8C H 0.7056 0.7794 0.4970 0.082 Uiso 1 1 calc R
C9 C 0.96847(12) 0.75592(12) 0.74986(17) 0.0281(6) Uani 1 1 d .
H9 H 0.9836 0.7955 0.7489 0.034 Uiso 1 1 calc R
C10 C 0.94736(11) 0.74483(11) 0.83880(16) 0.0247(6) Uani 1 1 d .
H10 H 0.9335 0.7047 0.8401 0.030 Uiso 1 1 calc R
C11 C 0.99627(13) 0.74868(14) 0.9023(2) 0.0382(8) Uani 1 1 d .
H11A H 1.0113 0.7879 0.9030 0.046 Uiso 1 1 calc R
H11B H 0.9818 0.7399 0.9592 0.046 Uiso 1 1 calc R
C12 C 1.04332(14) 0.70811(16) 0.8805(2) 0.0507(9) Uani 1 1 d .
H12A H 1.0289 0.6687 0.8824 0.061 Uiso 1 1 calc R
H12B H 1.0744 0.7117 0.9221 0.061 Uiso 1 1 calc R
C13 C 1.06564(13) 0.72095(17) 0.7939(2) 0.0533(10) Uani 1 1 d .
H13A H 1.0963 0.6939 0.7798 0.064 Uiso 1 1 calc R
H13B H 1.0817 0.7598 0.7929 0.064 Uiso 1 1 calc R
C14 C 1.01819(13) 0.71635(15) 0.7289(2) 0.0421(8) Uani 1 1 d .
H14A H 1.0044 0.6767 0.7268 0.051 Uiso 1 1 calc R
H14B H 1.0334 0.7262 0.6728 0.051 Uiso 1 1 calc R
C15 C 0.91068(13) 0.69624(14) 0.65343(19) 0.0387(7) Uani 1 1 d .
H15A H 0.9426 0.6859 0.6170 0.058 Uiso 1 1 calc R
H15B H 0.8755 0.6959 0.6207 0.058 Uiso 1 1 calc R
H15C H 0.9077 0.6688 0.6995 0.058 Uiso 1 1 calc R
C16 C 0.93120(15) 0.79323(17) 0.6185(2) 0.0501(9) Uani 1 1 d .
H16A H 0.8994 0.7921 0.5789 0.075 Uiso 1 1 calc R
H16B H 0.9661 0.7820 0.5896 0.075 Uiso 1 1 calc R
H16C H 0.9354 0.8319 0.6404 0.075 Uiso 1 1 calc R
C17 C 0.91304(14) 0.84257(13) 0.8683(2) 0.0422(8) Uani 1 1 d .
H17A H 0.9301 0.8561 0.8158 0.063 Uiso 1 1 calc R
H17B H 0.9403 0.8471 0.9143 0.063 Uiso 1 1 calc R
H17C H 0.8788 0.8647 0.8804 0.063 Uiso 1 1 calc R
C18 C 0.87005(14) 0.76231(16) 0.93775(17) 0.0453(9) Uani 1 1 d .
H18A H 0.8956 0.7687 0.9854 0.068 Uiso 1 1 calc R
H18B H 0.8612 0.7218 0.9335 0.068 Uiso 1 1 calc R
H18C H 0.8349 0.7838 0.9463 0.068 Uiso 1 1 calc R
C19 C 0.69024(14) 0.94176(14) 0.87461(19) 0.0409(8) Uani 1 1 d .
H19A H 0.6999 0.9071 0.8437 0.061 Uiso 1 1 calc R
H19B H 0.6720 0.9316 0.9278 0.061 Uiso 1 1 calc R
H19C H 0.7249 0.9634 0.8860 0.061 Uiso 1 1 calc R
C20 C 0.61545(18) 1.04476(16) 0.8801(2) 0.0566(10) Uani 1 1 d .
H20A H 0.6473 1.0702 0.8924 0.085 Uiso 1 1 calc R
H20B H 0.6009 1.0287 0.9326 0.085 Uiso 1 1 calc R
H20C H 0.5852 1.0661 0.8520 0.085 Uiso 1 1 calc R
C21 C 0.57662(15) 0.93846(17) 0.7951(3) 0.0581(11) Uani 1 1 d .
H21A H 0.5472 0.9588 0.7636 0.087 Uiso 1 1 calc R
H21B H 0.5616 0.9273 0.8501 0.087 Uiso 1 1 calc R
H21C H 0.5880 0.9045 0.7639 0.087 Uiso 1 1 calc R
C22 C 0.57330(15) 1.06711(16) 0.6408(2) 0.0541(10) Uani 1 1 d .
H22A H 0.5453 1.0483 0.6767 0.081 Uiso 1 1 calc R
H22B H 0.5568 1.0737 0.5852 0.081 Uiso 1 1 calc R
H22C H 0.5841 1.1035 0.6659 0.081 Uiso 1 1 calc R
C23 C 0.6145(2) 0.95604(17) 0.5721(3) 0.0756(14) Uani 1 1 d .
H23A H 0.6478 0.9334 0.5570 0.113 Uiso 1 1 calc R
H23B H 0.5943 0.9673 0.5210 0.113 Uiso 1 1 calc R
H23C H 0.5892 0.9334 0.6078 0.113 Uiso 1 1 calc R
C24 C 0.68397(17) 1.0603(2) 0.5540(2) 0.0654(12) Uani 1 1 d .
H24A H 0.6939 1.0975 0.5774 0.098 Uiso 1 1 calc R
H24B H 0.6635 1.0655 0.5010 0.098 Uiso 1 1 calc R
H24C H 0.7187 1.0385 0.5438 0.098 Uiso 1 1 calc R
C25 C 0.91200(16) 1.10310(15) 0.8545(2) 0.0511(9) Uani 1 1 d .
H25A H 0.9460 1.0833 0.8344 0.077 Uiso 1 1 calc R
H25B H 0.9174 1.1141 0.9133 0.077 Uiso 1 1 calc R
H25C H 0.9055 1.1371 0.8204 0.077 Uiso 1 1 calc R
C26 C 0.86708(15) 0.99127(13) 0.91222(18) 0.0394(8) Uani 1 1 d .
H26A H 0.8342 0.9658 0.9151 0.059 Uiso 1 1 calc R
H26B H 0.8772 1.0038 0.9690 0.059 Uiso 1 1 calc R
H26C H 0.8993 0.9711 0.8872 0.059 Uiso 1 1 calc R
C27 C 0.79033(15) 1.09247(15) 0.90350(19) 0.0446(9) Uani 1 1 d .
H27A H 0.7839 1.1297 0.8779 0.067 Uiso 1 1 calc R
H27B H 0.8011 1.0974 0.9625 0.067 Uiso 1 1 calc R
H27C H 0.7554 1.0699 0.9001 0.067 Uiso 1 1 calc R
C28 C 0.91612(16) 1.09031(16) 0.6331(2) 0.0561(10) Uani 1 1 d .
H28A H 0.8896 1.1200 0.6152 0.084 Uiso 1 1 calc R
H28B H 0.9406 1.0798 0.5858 0.084 Uiso 1 1 calc R
H28C H 0.9395 1.1045 0.6794 0.084 Uiso 1 1 calc R
C29 C 0.92903(14) 0.96946(15) 0.6953(2) 0.0486(9) Uani 1 1 d .
H29A H 0.9511 0.9813 0.7444 0.073 Uiso 1 1 calc R
H29B H 0.9545 0.9640 0.6473 0.073 Uiso 1 1 calc R
H29C H 0.9094 0.9337 0.7077 0.073 Uiso 1 1 calc R
C30 C 0.83795(16) 0.99766(19) 0.57302(19) 0.0565(11) Uani 1 1 d .
H30A H 0.8156 0.9641 0.5883 0.085 Uiso 1 1 calc R
H30B H 0.8662 0.9872 0.5307 0.085 Uiso 1 1 calc R
H30C H 0.8127 1.0269 0.5501 0.085 Uiso 1 1 calc R
H1A H 0.7928(11) 0.6776(11) 0.7172(16) 0.019(7) Uiso 1 1 d .
H1B H 0.8095(14) 0.6718(13) 0.809(2) 0.044(9) Uiso 1 1 d .
H5A H 0.7924(13) 0.8719(13) 0.7750(19) 0.037(8) Uiso 1 1 d .
H5B H 0.8221(12) 0.8734(12) 0.6954(17) 0.021(8) Uiso 1 1 d .

loop_
_atom_site_aniso_label
_atom_site_aniso_U_11
_atom_site_aniso_U_22
_atom_site_aniso_U_33
_atom_site_aniso_U_23
_atom_site_aniso_U_13
_atom_site_aniso_U_12
Mg1 0.0236(5) 0.0202(5) 0.0262(4) -0.0015(4) -0.0036(4) 0.0020(4)
Na1 0.0269(6) 0.0213(6) 0.0413(6) 0.0011(5) -0.0016(5) 0.0011(4)
Na2 0.0249(6) 0.0219(6) 0.0388(6) -0.0032(5) -0.0026(5) 0.0007(4)
Si1 0.0281(4) 0.0272(4) 0.0355(4) 0.0018(3) 0.0041(4) -0.0001(3)
Si2 0.0266(4) 0.0314(5) 0.0317(4) -0.0061(3) -0.0062(3) 0.0017(3)
Si3 0.0314(4) 0.0238(4) 0.0254(4) 0.0004(3) -0.0043(3) -0.0061(3)
Si4 0.0274(4) 0.0445(5) 0.0293(4) -0.0022(4) 0.0030(3) -0.0053(4)
N1 0.0276(13) 0.0268(12) 0.0262(11) -0.0035(10) -0.0026(10) 0.0065(10)
N2 0.0302(13) 0.0287(13) 0.0236(11) -0.0008(10) 0.0021(10) -0.0016(10)
N3 0.0220(12) 0.0260(13) 0.0277(12) -0.0024(10) -0.0007(9) -0.0012(10)
N4 0.0224(12) 0.0270(13) 0.0234(11) -0.0009(10) -0.0027(9) -0.0040(9)
C1 0.0291(16) 0.0253(16) 0.0370(17) -0.0020(14) 0.0029(14) 0.0005(12)
C2 0.038(2) 0.0332(18) 0.068(2) -0.0051(17) 0.0147(17) -0.0060(16)
C3 0.055(2) 0.067(3) 0.058(2) -0.002(2) 0.0138(19) 0.005(2)
C4 0.057(3) 0.098(4) 0.090(3) -0.023(3) 0.022(3) 0.008(3)
C5 0.0291(16) 0.0221(15) 0.0404(18) -0.0013(14) -0.0078(14) 0.0006(13)
C6 0.0394(19) 0.0314(18) 0.055(2) 0.0010(15) -0.0127(16) 0.0069(14)
C7 0.044(2) 0.061(2) 0.044(2) -0.0044(18) -0.0051(16) 0.0001(18)
C8 0.046(2) 0.062(3) 0.056(2) -0.0104(19) -0.0138(18) -0.0025(19)
C9 0.0250(15) 0.0216(14) 0.0376(15) -0.0031(12) -0.0007(13) -0.0040(11)
C10 0.0237(14) 0.0198(13) 0.0307(14) -0.0009(11) -0.0042(12) 0.0021(11)
C11 0.0296(17) 0.043(2) 0.0418(17) -0.0019(15) -0.0103(14) 0.0041(14)
C12 0.0319(19) 0.053(2) 0.068(2) -0.0049(19) -0.0160(17) 0.0121(16)
C13 0.0226(17) 0.056(2) 0.081(3) -0.019(2) -0.0059(17) 0.0090(15)
C14 0.0252(16) 0.048(2) 0.053(2) -0.0114(16) 0.0040(15) 0.0012(14)
C15 0.0342(17) 0.0464(19) 0.0354(16) -0.0157(15) 0.0018(14) 0.0011(15)
C16 0.051(2) 0.066(3) 0.0328(17) 0.0107(17) 0.0073(16) -0.0004(19)
C17 0.049(2) 0.0298(17) 0.0479(19) -0.0182(15) -0.0218(16) 0.0119(15)
C18 0.041(2) 0.072(3) 0.0225(15) -0.0030(15) -0.0007(14) 0.0113(18)
C19 0.0408(19) 0.048(2) 0.0338(16) 0.0066(15) 0.0028(14) 0.0022(16)
C20 0.073(3) 0.047(2) 0.049(2) -0.0031(17) 0.0233(19) 0.009(2)
C21 0.037(2) 0.067(3) 0.070(2) 0.018(2) -0.0040(18) -0.0195(19)
C22 0.049(2) 0.059(2) 0.054(2) 0.0046(18) -0.0061(18) 0.0198(18)
C23 0.106(4) 0.051(3) 0.071(3) -0.022(2) -0.041(3) 0.005(2)
C24 0.053(3) 0.104(4) 0.039(2) 0.017(2) -0.0075(18) -0.007(2)
C25 0.062(2) 0.045(2) 0.046(2) 0.0015(16) -0.0144(18) -0.0250(18)
C26 0.056(2) 0.0335(18) 0.0285(15) 0.0009(13) -0.0071(15) -0.0042(16)
C27 0.056(2) 0.047(2) 0.0312(16) -0.0060(15) -0.0039(15) 0.0056(17)
C28 0.050(2) 0.063(3) 0.055(2) 0.021(2) 0.0205(18) -0.0014(19)
C29 0.0308(18) 0.047(2) 0.068(2) -0.0037(19) 0.0090(17) -0.0060(15)
C30 0.048(2) 0.094(3) 0.0283(16) -0.0130(18) 0.0020(16) -0.003(2)

loop_
_atom_type_symbol
_atom_type_description
_atom_type_scat_dispersion_real
_atom_type_scat_dispersion_imag
_atom_type_scat_source
Mg Mg 0.0486 0.0363 'International Tables Vol C Tables 4.2.6.8 and 6.1.1.4'
Na Na 0.0362 0.0249 'International Tables Vol C Tables 4.2.6.8 and 6.1.1.4'
Si Si 0.0817 0.0704 'International Tables Vol C Tables 4.2.6.8 and 6.1.1.4'
N N 0.0061 0.0033 'International Tables Vol C Tables 4.2.6.8 and 6.1.1.4'
C C 0.0033 0.0016 'International Tables Vol C Tables 4.2.6.8 and 6.1.1.4'
H H 0.0000 0.0000 'International Tables Vol C Tables 4.2.6.8 and 6.1.1.4'

loop_
_geom_angle_atom_site_label_1
_geom_angle_atom_site_label_2
_geom_angle_atom_site_label_3
_geom_angle
_geom_angle_site_symmetry_1
_geom_angle_site_symmetry_3
N1 Mg1 N2 80.99(9) . .
N4 Na1 N3 103.53(8) 4_646 4_646
N4 Na1 Na2 52.11(6) 4_646 4_646
N3 Na1 Na2 51.53(6) 4_646 4_646
N4 Na1 C27 65.36(9) 4_646 4_646
N3 Na1 C27 111.88(10) 4_646 4_646
Na2 Na1 C27 90.50(8) 4_646 4_646
N4 Na1 Si3 30.54(5) 4_646 4_646
N3 Na1 Si3 113.45(7) 4_646 4_646
Na2 Na1 Si3 69.69(3) 4_646 4_646
C27 Na1 Si3 35.02(7) 4_646 4_646
N4 Na1 Si2 118.39(6) 4_646 4_646
N3 Na1 Si2 29.86(6) 4_646 4_646
Na2 Na1 Si2 70.10(3) 4_646 4_646
C27 Na1 Si2 140.69(8) 4_646 4_646
Si3 Na1 Si2 139.34(4) 4_646 4_646
N4 Na1 H1A 131.3(6) 4_646 .
N3 Na1 H1A 119.1(6) 4_646 .
Na2 Na1 H1A 160.3(6) 4_646 .
C27 Na1 H1A 77.1(6) 4_646 .
Si3 Na1 H1A 105.5(6) 4_646 .
Si2 Na1 H1A 110.3(6) 4_646 .
N4 Na1 H1B 146.8(8) 4_646 .
N3 Na1 H1B 107.1(8) 4_646 .
Na2 Na1 H1B 154.2(8) 4_646 .
C27 Na1 H1B 113.1(8) 4_646 .
Si3 Na1 H1B 136.0(8) 4_646 .
Si2 Na1 H1B 84.6(8) 4_646 .
H1A Na1 H1B 36.3(9) . .
N3 Na2 N4 103.21(8) . .
N3 Na2 C6 107.41(9) . .
N4 Na2 C6 147.73(10) . .
N3 Na2 Na1 52.00(6) . 4_656
N4 Na2 Na1 51.32(6) . 4_656
C6 Na2 Na1 156.12(7) . 4_656
N3 Na2 Si4 120.12(7) . .
N4 Na2 Si4 31.06(6) . .
C6 Na2 Si4 119.69(8) . .
Na1 Na2 Si4 71.93(3) 4_656 .
N3 Na2 Si1 30.87(5) . .
N4 Na2 Si1 113.04(7) . .
C6 Na2 Si1 98.59(8) . .
Na1 Na2 Si1 69.63(3) 4_656 .
Si4 Na2 Si1 140.96(4) . .
N3 Na2 H5A 134.4(7) . .
N4 Na2 H5A 115.6(7) . .
C6 Na2 H5A 44.3(7) . .
Na1 Na2 H5A 158.0(8) 4_656 .
Si4 Na2 H5A 105.4(7) . .
Si1 Na2 H5A 107.5(7) . .
N3 Na2 H5B 149.1(6) . .
N4 Na2 H5B 106.0(6) . .
C6 Na2 H5B 42.2(6) . .
Na1 Na2 H5B 154.3(7) 4_656 .
Si4 Na2 H5B 82.4(7) . .
Si1 Na2 H5B 136.1(7) . .
H5A Na2 H5B 33.9(9) . .
N3 Si1 C20 113.83(15) . .
N3 Si1 C19 110.53(13) . .
C20 Si1 C19 106.12(16) . .
N3 Si1 C21 116.34(15) . .
C20 Si1 C21 105.52(19) . .
C19 Si1 C21 103.53(16) . .
N3 Si1 Na2 46.57(8) . .
C20 Si1 Na2 131.03(14) . .
C19 Si1 Na2 64.15(10) . .
C21 Si1 Na2 123.44(14) . .
N3 Si2 C23 115.64(16) . .
N3 Si2 C22 114.51(14) . .
C23 Si2 C22 106.4(2) . .
N3 Si2 C24 110.80(14) . .
C23 Si2 C24 104.5(2) . .
C22 Si2 C24 103.86(19) . .
N3 Si2 Na1 45.15(8) . 4_656
C23 Si2 Na1 147.15(15) . 4_656
C22 Si2 Na1 106.27(13) . 4_656
C24 Si2 Na1 70.50(12) . 4_656
N4 Si3 C25 115.87(13) . .
N4 Si3 C26 113.81(13) . .
C25 Si3 C26 105.25(16) . .
N4 Si3 C27 110.49(13) . .
C25 Si3 C27 104.97(17) . .
C26 Si3 C27 105.58(15) . .
N4 Si3 Na1 45.76(8) . 4_656
C25 Si3 Na1 122.40(12) . 4_656
C26 Si3 Na1 132.34(11) . 4_656
C27 Si3 Na1 65.16(10) . 4_656
N4 Si4 C30 110.94(14) . .
N4 Si4 C28 115.12(15) . .
C30 Si4 C28 105.97(18) . .
N4 Si4 C29 113.33(14) . .
C30 Si4 C29 103.88(18) . .
C28 Si4 C29 106.73(16) . .
N4 Si4 Na2 47.45(8) . .
C30 Si4 Na2 71.41(12) . .
C28 Si4 Na2 153.55(12) . .
C29 Si4 Na2 99.30(11) . .
C18 N1 C10 111.0(2) . .
C18 N1 C17 108.8(2) . .
C10 N1 C17 113.1(2) . .
C18 N1 Mg1 110.09(18) . .
C10 N1 Mg1 105.71(15) . .
C17 N1 Mg1 108.12(17) . .
C16 N2 C15 108.7(2) . .
C16 N2 C9 109.8(2) . .
C15 N2 C9 112.8(2) . .
C16 N2 Mg1 112.40(19) . .
C15 N2 Mg1 103.64(17) . .
C9 N2 Mg1 109.52(16) . .
Si1 N3 Si2 123.28(14) . .
Si1 N3 Na2 102.55(11) . .
Si2 N3 Na2 122.71(12) . .
Si1 N3 Na1 118.31(11) . 4_656
Si2 N3 Na1 104.99(11) . 4_656
Na2 N3 Na1 76.47(7) . 4_656
Si4 N4 Si3 122.49(13) . .
Si4 N4 Na1 125.39(12) . 4_656
Si3 N4 Na1 103.70(11) . 4_656
Si4 N4 Na2 101.48(11) . .
Si3 N4 Na2 118.92(11) . .
Na1 N4 Na2 76.57(7) 4_656 .
C2 C1 H1A 112.9(17) . .
C2 C1 H1B 108.9(19) . .
H1A C1 H1B 105(2) . .
C3 C2 C1 114.5(3) . .
C3 C2 H2A 108.6 . .
C1 C2 H2A 108.6 . .
C3 C2 H2B 108.6 . .
C1 C2 H2B 108.6 . .
H2A C2 H2B 107.6 . .
C2 C3 C4 115.5(4) . .
C2 C3 H3A 108.4 . .
C4 C3 H3A 108.4 . .
C2 C3 H3B 108.4 . .
C4 C3 H3B 108.4 . .
H3A C3 H3B 107.5 . .
C3 C4 H4A 109.5 . .
C3 C4 H4B 109.5 . .
H4A C4 H4B 109.5 . .
C3 C4 H4C 109.5 . .
H4A C4 H4C 109.5 . .
H4B C4 H4C 109.5 . .
C6 C5 H5A 110.8(19) . .
C6 C5 H5B 111.3(19) . .
H5A C5 H5B 106(3) . .
C7 C6 C5 112.7(3) . .
C7 C6 Na2 133.0(2) . .
C5 C6 Na2 66.45(15) . .
C7 C6 H6A 109.0 . .
C5 C6 H6A 109.0 . .
Na2 C6 H6A 115.4 . .
C7 C6 H6B 109.0 . .
C5 C6 H6B 109.0 . .
Na2 C6 H6B 43.2 . .
H6A C6 H6B 107.8 . .
C6 C7 C8 114.6(3) . .
C6 C7 H7A 108.6 . .
C8 C7 H7A 108.6 . .
C6 C7 H7B 108.6 . .
C8 C7 H7B 108.6 . .
H7A C7 H7B 107.6 . .
C7 C8 H8A 109.5 . .
C7 C8 H8B 109.5 . .
H8A C8 H8B 109.5 . .
C7 C8 H8C 109.5 . .
H8A C8 H8C 109.5 . .
H8B C8 H8C 109.5 . .
N2 C9 C10 110.7(2) . .
N2 C9 C14 114.7(2) . .
C10 C9 C14 110.3(2) . .
N2 C9 H9 106.9 . .
C10 C9 H9 106.9 . .
C14 C9 H9 106.9 . .
N1 C10 C9 111.3(2) . .
N1 C10 C11 114.1(2) . .
C9 C10 C11 110.9(2) . .
N1 C10 H10 106.7 . .
C9 C10 H10 106.7 . .
C11 C10 H10 106.7 . .
C12 C11 C10 111.3(3) . .
C12 C11 H11A 109.4 . .
C10 C11 H11A 109.4 . .
C12 C11 H11B 109.4 . .
C10 C11 H11B 109.4 . .
H11A C11 H11B 108.0 . .
C11 C12 C13 109.9(3) . .
C11 C12 H12A 109.7 . .
C13 C12 H12A 109.7 . .
C11 C12 H12B 109.7 . .
C13 C12 H12B 109.7 . .
H12A C12 H12B 108.2 . .
C12 C13 C14 110.5(3) . .
C12 C13 H13A 109.5 . .
C14 C13 H13A 109.5 . .
C12 C13 H13B 109.5 . .
C14 C13 H13B 109.5 . .
H13A C13 H13B 108.1 . .
C13 C14 C9 111.6(3) . .
C13 C14 H14A 109.3 . .
C9 C14 H14A 109.3 . .
C13 C14 H14B 109.3 . .
C9 C14 H14B 109.3 . .
H14A C14 H14B 108.0 . .
N2 C15 H15A 109.5 . .
N2 C15 H15B 109.5 . .
H15A C15 H15B 109.5 . .
N2 C15 H15C 109.5 . .
H15A C15 H15C 109.5 . .
H15B C15 H15C 109.5 . .
N2 C16 H16A 109.5 . .
N2 C16 H16B 109.5 . .
H16A C16 H16B 109.5 . .
N2 C16 H16C 109.5 . .
H16A C16 H16C 109.5 . .
H16B C16 H16C 109.5 . .
N1 C17 H17A 109.5 . .
N1 C17 H17B 109.5 . .
H17A C17 H17B 109.5 . .
N1 C17 H17C 109.5 . .
H17A C17 H17C 109.5 . .
H17B C17 H17C 109.5 . .
N1 C18 H18A 109.5 . .
N1 C18 H18B 109.5 . .
H18A C18 H18B 109.5 . .
N1 C18 H18C 109.5 . .
H18A C18 H18C 109.5 . .
H18B C18 H18C 109.5 . .
Si1 C19 H19A 109.5 . .
Si1 C19 H19B 109.5 . .
H19A C19 H19B 109.5 . .
Si1 C19 H19C 109.5 . .
H19A C19 H19C 109.5 . .
H19B C19 H19C 109.5 . .
Si1 C20 H20A 109.5 . .
Si1 C20 H20B 109.5 . .
H20A C20 H20B 109.5 . .
Si1 C20 H20C 109.5 . .
H20A C20 H20C 109.5 . .
H20B C20 H20C 109.5 . .
Si1 C21 H21A 109.5 . .
Si1 C21 H21B 109.5 . .
H21A C21 H21B 109.5 . .
Si1 C21 H21C 109.5 . .
H21A C21 H21C 109.5 . .
H21B C21 H21C 109.5 . .
Si2 C22 H22A 109.5 . .
Si2 C22 H22B 109.5 . .
H22A C22 H22B 109.5 . .
Si2 C22 H22C 109.5 . .
H22A C22 H22C 109.5 . .
H22B C22 H22C 109.5 . .
Si2 C23 H23A 109.5 . .
Si2 C23 H23B 109.5 . .
H23A C23 H23B 109.5 . .
Si2 C23 H23C 109.5 . .
H23A C23 H23C 109.5 . .
H23B C23 H23C 109.5 . .
Si2 C24 H24A 109.5 . .
Si2 C24 H24B 109.5 . .
H24A C24 H24B 109.5 . .
Si2 C24 H24C 109.5 . .
H24A C24 H24C 109.5 . .
H24B C24 H24C 109.5 . .
Si3 C25 H25A 109.5 . .
Si3 C25 H25B 109.5 . .
H25A C25 H25B 109.5 . .
Si3 C25 H25C 109.5 . .
H25A C25 H25C 109.5 . .
H25B C25 H25C 109.5 . .
Si3 C26 H26A 109.5 . .
Si3 C26 H26B 109.5 . .
H26A C26 H26B 109.5 . .
Si3 C26 H26C 109.5 . .
H26A C26 H26C 109.5 . .
H26B C26 H26C 109.5 . .
Si3 C27 H27A 109.5 . .
Si3 C27 H27B 109.5 . .
H27A C27 H27B 109.5 . .
Si3 C27 H27C 109.5 . .
H27A C27 H27C 109.5 . .
H27B C27 H27C 109.5 . .
Si4 C28 H28A 109.5 . .
Si4 C28 H28B 109.5 . .
H28A C28 H28B 109.5 . .
Si4 C28 H28C 109.5 . .
H28A C28 H28C 109.5 . .
H28B C28 H28C 109.5 . .
Si4 C29 H29A 109.5 . .
Si4 C29 H29B 109.5 . .
H29A C29 H29B 109.5 . .
Si4 C29 H29C 109.5 . .
H29A C29 H29C 109.5 . .
H29B C29 H29C 109.5 . .
Si4 C30 H30A 109.5 . .
Si4 C30 H30B 109.5 . .
H30A C30 H30B 109.5 . .
Si4 C30 H30C 109.5 . .
H30A C30 H30C 109.5 . .
H30B C30 H30C 109.5 . .

loop_
_geom_bond_atom_site_label_1
_geom_bond_atom_site_label_2
_geom_bond_distance
_geom_bond_site_symmetry_2
Mg1 N1 2.177(2) .
Mg1 N2 2.214(2) .
Na1 N4 2.381(2) 4_646
Na1 N3 2.405(2) 4_646
Na1 Na2 2.9667(15) 4_646
Na1 C27 2.977(3) 4_646
Na1 Si3 3.2291(13) 4_646
Na1 Si2 3.2763(13) 4_646
Na1 H1A 2.44(3) .
Na1 H1B 2.43(3) .
Na2 N3 2.389(2) .
Na2 N4 2.407(2) .
Na2 C6 2.936(3) .
Na2 Na1 2.9667(15) 4_656
Na2 Si4 3.2017(13) .
Na2 Si1 3.2107(14) .
Na2 H5A 2.36(3) .
Na2 H5B 2.57(3) .
Si1 N3 1.688(2) .
Si1 C20 1.869(3) .
Si1 C19 1.885(3) .
Si1 C21 1.887(4) .
Si2 N3 1.689(2) .
Si2 C23 1.870(4) .
Si2 C22 1.873(3) .
Si2 C24 1.881(4) .
Si2 Na1 3.2763(13) 4_656
Si3 N4 1.689(2) .
Si3 C25 1.877(3) .
Si3 C26 1.879(3) .
Si3 C27 1.882(3) .
Si3 Na1 3.2291(13) 4_656
Si4 N4 1.686(2) .
Si4 C30 1.886(3) .
Si4 C28 1.886(4) .
Si4 C29 1.890(3) .
N1 C18 1.477(4) .
N1 C10 1.488(3) .
N1 C17 1.491(4) .
N2 C16 1.472(4) .
N2 C15 1.484(4) .
N2 C9 1.504(3) .
N3 Na1 2.405(2) 4_656
N4 Na1 2.381(2) 4_656
C1 C2 1.541(4) .
C1 H1A 0.94(3) .
C1 H1B 0.97(3) .
C2 C3 1.484(5) .
C2 H2A 0.9900 .
C2 H2B 0.9900 .
C3 C4 1.516(5) .
C3 H3A 0.9900 .
C3 H3B 0.9900 .
C4 H4A 0.9800 .
C4 H4B 0.9800 .
C4 H4C 0.9800 .
C5 C6 1.530(4) .
C5 H5A 0.95(3) .
C5 H5B 0.86(3) .
C6 C7 1.475(5) .
C6 H6A 0.9900 .
C6 H6B 0.9900 .
C7 C8 1.523(5) .
C7 H7A 0.9900 .
C7 H7B 0.9900 .
C8 H8A 0.9800 .
C8 H8B 0.9800 .
C8 H8C 0.9800 .
C9 C10 1.524(4) .
C9 C14 1.534(4) .
C9 H9 1.0000 .
C10 C11 1.536(4) .
C10 H10 1.0000 .
C11 C12 1.504(4) .
C11 H11A 0.9900 .
C11 H11B 0.9900 .
C12 C13 1.506(5) .
C12 H12A 0.9900 .
C12 H12B 0.9900 .
C13 C14 1.528(4) .
C13 H13A 0.9900 .
C13 H13B 0.9900 .
C14 H14A 0.9900 .
C14 H14B 0.9900 .
C15 H15A 0.9800 .
C15 H15B 0.9800 .
C15 H15C 0.9800 .
C16 H16A 0.9800 .
C16 H16B 0.9800 .
C16 H16C 0.9800 .
C17 H17A 0.9800 .
C17 H17B 0.9800 .
C17 H17C 0.9800 .
C18 H18A 0.9800 .
C18 H18B 0.9800 .
C18 H18C 0.9800 .
C19 H19A 0.9800 .
C19 H19B 0.9800 .
C19 H19C 0.9800 .
C20 H20A 0.9800 .
C20 H20B 0.9800 .
C20 H20C 0.9800 .
C21 H21A 0.9800 .
C21 H21B 0.9800 .
C21 H21C 0.9800 .
C22 H22A 0.9800 .
C22 H22B 0.9800 .
C22 H22C 0.9800 .
C23 H23A 0.9800 .
C23 H23B 0.9800 .
C23 H23C 0.9800 .
C24 H24A 0.9800 .
C24 H24B 0.9800 .
C24 H24C 0.9800 .
C25 H25A 0.9800 .
C25 H25B 0.9800 .
C25 H25C 0.9800 .
C26 H26A 0.9800 .
C26 H26B 0.9800 .
C26 H26C 0.9800 .
C27 H27A 0.9800 .
C27 H27B 0.9800 .
C27 H27C 0.9800 .
C28 H28A 0.9800 .
C28 H28B 0.9800 .
C28 H28C 0.9800 .
C29 H29A 0.9800 .
C29 H29B 0.9800 .
C29 H29C 0.9800 .
C30 H30A 0.9800 .
C30 H30B 0.9800 .
C30 H30C 0.9800 .

loop_
_geom_torsion_atom_site_label_1
_geom_torsion_atom_site_label_2
_geom_torsion_atom_site_label_3
_geom_torsion_atom_site_label_4
_geom_torsion
_geom_torsion_site_symmetry_1
_geom_torsion_site_symmetry_4
N4 Na2 Si1 N3 76.87(12) . .
C6 Na2 Si1 N3 -109.70(13) . .
Na1 Na2 Si1 N3 48.79(11) 4_656 .
Si4 Na2 Si1 N3 59.33(12) . .
N3 Na2 Si1 C20 -85.1(2) . .
N4 Na2 Si1 C20 -8.18(18) . .
C6 Na2 Si1 C20 165.25(18) . .
Na1 Na2 Si1 C20 -36.26(17) 4_656 .
Si4 Na2 Si1 C20 -25.72(18) . .
N3 Na2 Si1 C19 -174.33(16) . .
N4 Na2 Si1 C19 -97.46(14) . .
C6 Na2 Si1 C19 75.96(14) . .
Na1 Na2 Si1 C19 -125.55(12) 4_656 .
Si4 Na2 Si1 C19 -115.00(13) . .
N3 Na2 Si1 C21 96.14(18) . .
N4 Na2 Si1 C21 173.02(16) . .
C6 Na2 Si1 C21 -13.56(16) . .
Na1 Na2 Si1 C21 144.93(15) 4_656 .
Si4 Na2 Si1 C21 155.48(15) . .
N3 Na2 Si4 N4 63.19(13) . .
C6 Na2 Si4 N4 -159.99(14) . .
Na1 Na2 Si4 N4 42.91(11) 4_656 .
Si1 Na2 Si4 N4 32.51(12) . .
N3 Na2 Si4 C30 -81.95(16) . .
N4 Na2 Si4 C30 -145.14(19) . .
C6 Na2 Si4 C30 54.87(16) . .
Na1 Na2 Si4 C30 -102.23(15) 4_656 .
Si1 Na2 Si4 C30 -112.63(16) . .
N3 Na2 Si4 C28 6.7(3) . .
N4 Na2 Si4 C28 -56.5(3) . .
C6 Na2 Si4 C28 143.5(3) . .
Na1 Na2 Si4 C28 -13.6(3) 4_656 .
Si1 Na2 Si4 C28 -24.0(3) . .
N3 Na2 Si4 C29 176.43(14) . .
N4 Na2 Si4 C29 113.24(16) . .
C6 Na2 Si4 C29 -46.76(14) . .
Na1 Na2 Si4 C29 156.15(12) 4_656 .
Si1 Na2 Si4 C29 145.75(13) . .
N2 Mg1 N1 C18 -146.1(2) . .
N2 Mg1 N1 C10 -26.22(16) . .
N2 Mg1 N1 C17 95.2(2) . .
N1 Mg1 N2 C16 -121.2(2) . .
N1 Mg1 N2 C15 121.59(18) . .
N1 Mg1 N2 C9 1.03(17) . .
C20 Si1 N3 Si2 -91.3(2) . .
C19 Si1 N3 Si2 149.38(17) . .
C21 Si1 N3 Si2 31.7(2) . .
Na2 Si1 N3 Si2 143.9(2) . .
C20 Si1 N3 Na2 124.75(16) . .
C19 Si1 N3 Na2 5.44(16) . .
C21 Si1 N3 Na2 -112.21(17) . .
C20 Si1 N3 Na1 43.5(2) . 4_656
C19 Si1 N3 Na1 -75.80(17) . 4_656
C21 Si1 N3 Na1 166.54(16) . 4_656
Na2 Si1 N3 Na1 -81.24(12) . 4_656
C23 Si2 N3 Si1 -73.4(2) . .
C22 Si2 N3 Si1 50.8(2) . .
C24 Si2 N3 Si1 167.88(19) . .
Na1 Si2 N3 Si1 139.7(2) 4_656 .
C23 Si2 N3 Na2 63.5(2) . .
C22 Si2 N3 Na2 -172.24(16) . .
C24 Si2 N3 Na2 -55.2(2) . .
Na1 Si2 N3 Na2 -83.35(13) 4_656 .
C23 Si2 N3 Na1 146.82(19) . 4_656
C22 Si2 N3 Na1 -88.90(17) . 4_656
C24 Si2 N3 Na1 28.2(2) . 4_656
N4 Na2 N3 Si1 -112.99(11) . .
C6 Na2 N3 Si1 77.32(12) . .
Na1 Na2 N3 Si1 -116.50(12) 4_656 .
Si4 Na2 N3 Si1 -141.22(8) . .
N4 Na2 N3 Si2 102.81(14) . .
C6 Na2 N3 Si2 -66.88(16) . .
Na1 Na2 N3 Si2 99.30(14) 4_656 .
Si4 Na2 N3 Si2 74.58(14) . .
Si1 Na2 N3 Si2 -144.2(2) . .
N4 Na2 N3 Na1 3.51(8) . 4_656
C6 Na2 N3 Na1 -166.18(9) . 4_656
Si4 Na2 N3 Na1 -24.72(8) . 4_656
Si1 Na2 N3 Na1 116.50(12) . 4_656
C30 Si4 N4 Si3 171.04(19) . .
C28 Si4 N4 Si3 -68.6(2) . .
C29 Si4 N4 Si3 54.6(2) . .
Na2 Si4 N4 Si3 135.6(2) . .
C30 Si4 N4 Na1 -46.1(2) . 4_656
C28 Si4 N4 Na1 74.18(19) . 4_656
C29 Si4 N4 Na1 -162.55(15) . 4_656
Na2 Si4 N4 Na1 -81.59(13) . 4_656
C30 Si4 N4 Na2 35.45(19) . .
C28 Si4 N4 Na2 155.77(15) . .
C29 Si4 N4 Na2 -80.96(15) . .
C25 Si3 N4 Si4 38.5(2) . .
C26 Si3 N4 Si4 -83.75(19) . .
C27 Si3 N4 Si4 157.68(17) . .
Na1 Si3 N4 Si4 149.5(2) 4_656 .
C25 Si3 N4 Na1 -111.04(16) . 4_656
C26 Si3 N4 Na1 126.72(14) . 4_656
C27 Si3 N4 Na1 8.15(16) . 4_656
C25 Si3 N4 Na2 166.92(15) . .
C26 Si3 N4 Na2 44.68(19) . .
C27 Si3 N4 Na2 -73.90(18) . .
Na1 Si3 N4 Na2 -82.05(12) 4_656 .
N3 Na2 N4 Si4 -127.53(11) . .
C6 Na2 N4 Si4 33.8(2) . .
Na1 Na2 N4 Si4 -123.99(12) 4_656 .
Si1 Na2 N4 Si4 -158.42(8) . .
N3 Na2 N4 Si3 94.87(14) . .
C6 Na2 N4 Si3 -103.78(19) . .
Na1 Na2 N4 Si3 98.41(14) 4_656 .
Si4 Na2 N4 Si3 -137.6(2) . .
Si1 Na2 N4 Si3 63.98(14) . .
N3 Na2 N4 Na1 -3.54(8) . 4_656
C6 Na2 N4 Na1 157.81(16) . 4_656
Si4 Na2 N4 Na1 123.99(12) . 4_656
Si1 Na2 N4 Na1 -34.43(7) . 4_656
C1 C2 C3 C4 177.7(4) . .
N3 Na2 C6 C7 98.5(3) . .
N4 Na2 C6 C7 -62.5(4) . .
Na1 Na2 C6 C7 70.8(4) 4_656 .
Si4 Na2 C6 C7 -43.1(3) . .
Si1 Na2 C6 C7 128.9(3) . .
N3 Na2 C6 C5 -161.73(19) . .
N4 Na2 C6 C5 37.3(3) . .
Na1 Na2 C6 C5 170.57(19) 4_656 .
Si4 Na2 C6 C5 56.6(2) . .
Si1 Na2 C6 C5 -131.31(19) . .
C5 C6 C7 C8 174.8(3) . .
Na2 C6 C7 C8 -106.9(4) . .
C16 N2 C9 C10 148.3(2) . .
C15 N2 C9 C10 -90.4(3) . .
Mg1 N2 C9 C10 24.5(3) . .
C16 N2 C9 C14 -86.1(3) . .
C15 N2 C9 C14 35.2(3) . .
Mg1 N2 C9 C14 150.0(2) . .
C18 N1 C10 C9 167.9(2) . .
C17 N1 C10 C9 -69.5(3) . .
Mg1 N1 C10 C9 48.6(2) . .
C18 N1 C10 C11 -65.7(3) . .
C17 N1 C10 C11 56.9(3) . .
Mg1 N1 C10 C11 175.0(2) . .
N2 C9 C10 N1 -50.1(3) . .
C14 C9 C10 N1 -178.1(2) . .
N2 C9 C10 C11 -178.3(2) . .
C14 C9 C10 C11 53.7(3) . .
N1 C10 C11 C12 176.5(3) . .
C9 C10 C11 C12 -56.9(3) . .
C10 C11 C12 C13 58.9(4) . .
C11 C12 C13 C14 -58.7(4) . .
C12 C13 C14 C9 57.1(4) . .
N2 C9 C14 C13 179.8(3) . .
C10 C9 C14 C13 -54.4(4) . .
